data_8101056
loop_
_publ_author_name
'Jones, Camille Y.'
'Bryan, Jeffrey C.'
'Kirschbaum, Kristin'
'Edwards, Jimmie G.'

_publ_section_title
;
Refinement of the crystal structure of digallium trisulfide, Ga~2~S~3~
;
_journal_issue 3
_journal_name_full 'Zeitschrift f\"ur Kristallographie - New Crystal Structures'
_journal_page_first 327
_journal_page_last 328
_journal_volume 216
_journal_year 2001
_chemical_formula_moiety 'Ga2 S3'
_chemical_formula_structural 'Ga2 S3'
_chemical_formula_sum 'Ga2 S3'
_chemical_formula_weight 235.6
_space_group_IT_number 9
_symmetry_cell_setting monoclinic
_symmetry_space_group_name_Hall 'C -2yc'
_symmetry_space_group_name_H-M 'C 1 c 1'
_cell_angle_alpha 90
_cell_angle_beta 121.17(3)
_cell_angle_gamma 90
_cell_formula_units_Z 4
_cell_length_a 11.107(2)
_cell_length_b 6.395(1)
_cell_length_c 7.021(1)
_cell_measurement_temperature 294
_cell_volume 426.70(18)
_diffrn_ambient_temperature 294
_exptl_crystal_density_diffrn 3.67
_refine_diff_density_rms 0.33
_cod_depositor_comments
;
The following automatic conversions were performed:
'_symmetry_cell_setting' value 'Monoclinic' changed to 'monoclinic'
according to '/home/saulius/struct/CIF-dictionaries/cif_core.dic'
dictionary named 'cif_core.dic' version 2.4.1 from 2010-06-29.

Automatic conversion script
Id: cif_fix_enum 1527 2010-12-29 10:47:43Z saulius 
;
_cod_original_sg_symbol_H-M 'C c'
_cod_database_code 8101056

loop_
_symmetry_equiv_pos_as_xyz
x,y,z
x,-y,1/2+z
1/2+x,1/2+y,z
1/2+x,1/2-y,1/2+z

loop_
_atom_site_aniso_label
_atom_site_aniso_U_11
_atom_site_aniso_U_22
_atom_site_aniso_U_33
_atom_site_aniso_U_23
_atom_site_aniso_U_13
_atom_site_aniso_U_12
Ga1 0.0068(7) 0.0130(6) 0.0096(7) 0.0005(4) 0.0042(5) 0.0007(4)
Ga2 0.0065(7) 0.0133(6) 0.0102(7) -0.0012(4) 0.0045(5) -0.0003(4)
S1 0.0065(12) 0.0160(13) 0.0182(13) -0.0048(9) 0.0043(10) -0.0001(8)
S2 0.0041(12) 0.0153(12) 0.0098(15) -0.0019(8) 0.0036(11) -0.0009(8)
S3 0.0084(13) 0.0121(12) 0.0095(12) -0.0010(8) 0.0056(10) -0.0017(8)

loop_
_atom_site_label
_atom_site_type_symbol
_atom_site_thermal_displace_type
_atom_site_fract_x
_atom_site_fract_y
_atom_site_fract_z
_atom_site_occupancy
_atom_site_U_iso_or_equiv
_atom_site_calc_flag
_atom_site_refinement_flags
Ga1 Ga Uani 0.04213(8) 0.40234(19) 0.12512(11) 1.000 0.0098(4) . .
Ga2 Ga Uani 0.20026(9) 0.93206(18) 0.11559(13) 1.000 0.0099(4) . .
S1 S Uani -0.0050(3) 1.0861(4) -0.0162(6) 1.000 0.0146(7) . .
S2 S Uani 0.3378(3) 0.9075(3) 0.4999(4) 1.000 0.0097(8) . .
S3 S Uani 0.1741(3) 0.5840(3) 0.0084(4) 1.000 0.0095(7) . .

loop_
_geom_bond_atom_site_label_1
_geom_bond_atom_site_label_2
_geom_bond_distance
_geom_bond_site_symmetry_1
_geom_bond_site_symmetry_2
_geom_bond_publ_flag
Ga1 S3 2.327(3) . . yes
Ga1 S1 2.193(3) . 1_545 yes
Ga1 S3 2.305(3) . 2_565 yes
Ga1 S2 2.310(3) . 4_464 yes
Ga2 S1 2.200(4) . . yes
Ga2 S2 2.318(3) . . yes
Ga2 S3 2.319(2) . . yes
Ga2 S2 2.309(3) . 2_574 yes
